data_7245595
loop_
_publ_author_name
'Ward, Jas S.'

_publ_section_title
;
 The Solid-state Hierarchy and Iodination Potential of
 [bis(3-acetaminopyridine)iodine(I)]PF6
;
_journal_name_full CrystEngComm
_journal_paper_doi 10.1039/D2CE01225A
_journal_year 2022
_chemical_formula_moiety 'C14 H16 I N4 O2, F6 P'
_chemical_formula_sum 'C14 H16 F6 I N4 O2 P'
_chemical_formula_weight 544.18
_space_group_crystal_system triclinic
_space_group_IT_number 2
_space_group_name_Hall '-P 1'
_space_group_name_H-M_alt 'P -1'
_atom_sites_solution_hydrogens geom
_atom_sites_solution_primary dual
_audit_creation_date 2022-07-29
_audit_creation_method
;
Olex2 1.2
(compiled 2018.05.29 svn.r3508 for OlexSys, GUI svn.r5506)
;
_audit_update_record
;
2022-08-01 deposited with the CCDC.	2022-09-30 downloaded from the CCDC.
;
_cell_angle_alpha 103.504(3)
_cell_angle_beta 99.401(2)
_cell_angle_gamma 90.172(2)
_cell_formula_units_Z 4
_cell_length_a 9.9264(3)
_cell_length_b 13.3351(4)
_cell_length_c 14.6878(5)
_cell_measurement_reflns_used 12874
_cell_measurement_temperature 119.97(10)
_cell_measurement_theta_max 76.5810
_cell_measurement_theta_min 3.0770
_cell_volume 1863.36(11)
_computing_cell_refinement 'CrysAlisPro 1.171.40.84a (Rigaku OD, 2020)'
_computing_data_collection 'CrysAlisPro 1.171.40.84a (Rigaku OD, 2020)'
_computing_data_reduction 'CrysAlisPro 1.171.40.84a (Rigaku OD, 2020)'
_computing_molecular_graphics 'Olex2 (Dolomanov et al., 2009)'
_computing_publication_material 'Olex2 (Dolomanov et al., 2009)'
_computing_structure_refinement 'ShelXL (Sheldrick, 2015)'
_computing_structure_solution 'ShelXT (Sheldrick, 2015)'
_diffrn_ambient_environment N~2~
_diffrn_ambient_temperature 119.97(10)
_diffrn_detector 'CCD plate'
_diffrn_detector_area_resol_mean 10.3895
_diffrn_detector_type Atlas
_diffrn_measured_fraction_theta_full 1.000
_diffrn_measured_fraction_theta_max 0.995
_diffrn_measurement_details
;
List of Runs (angles in degrees, time in seconds):

  # Type    Start    End  Width  t~exp~   \w     \q     \k     \f   Frames
#--------------------------------------------------------------------------
  1  \w    -87.00  -6.00   1.00    1.00    --  -42.04 125.00-180.00   81
  2  \w   -117.00 -18.00   1.00    1.00    --  -42.04 -37.00  30.00   99
  3  \w    -75.00  34.00   1.00    1.00    --  -42.04  77.00 -60.00  109
  4  \w    -66.00  32.00   1.00    1.00    --  -42.04  37.00-150.00   98
  5  \w      9.00  42.00   1.00    1.00    --   42.04  80.00  41.77   33
  6  \w    103.00 178.00   1.00    3.00    --  112.00  77.00 -90.00   75
  7  \w     40.00 141.00   1.00    3.00    --  112.00 -61.00 -30.00  101
  8  \w     85.00 178.00   1.00    3.00    --  112.00  53.00  22.46   93
  9  \w     36.00 109.00   1.00    3.00    --  112.00-111.00  90.00   73
 10  \w     84.00 178.00   1.00    3.00    --  112.00  30.00-150.00   94
 11  \w     29.00 107.00   1.00    3.00    --  112.00 -94.00-120.00   78
 12  \w    103.00 178.00   1.00    3.00    --  112.00  77.00 -30.00   75
 13  \w     36.00 140.00   1.00    3.00    --  112.00 -30.00-150.00  104
 14  \w     29.00 107.00   1.00    3.00    --  112.00 -94.00 -60.00   78
 15  \w     36.00 109.00   1.00    3.00    --  112.00-111.00 150.00   73
 16  \w     59.00 178.00   1.00    3.00    --  112.00  15.00 150.00  119
 17  \w     36.00 109.00   1.00    3.00    --  112.00-111.00   0.00   73
 18  \w     29.00 107.00   1.00    3.00    --  112.00 -94.00-180.00   78
 19  \w    -87.00  -6.00   1.00    1.00    --  -42.04 125.00   0.00   81
 20  \w   -114.00 -14.00   1.00    1.00    --  -42.04 -57.00 150.00  100
 21  \w   -114.00 -14.00   1.00    1.00    --  -42.04 -57.00-120.00  100
 22  \w      7.00  33.00   1.00    1.00    --   42.04  84.00 176.97   26
 23  \w      8.00  42.00   1.00    1.00    --   42.04  82.00-139.48   34
 24  \w      8.00  34.00   1.00    1.00    --   42.04  83.00   4.59   26
 25  \w     59.00 178.00   1.00    3.00    --  112.00  15.00 -30.00  119
 26  \w     83.00 178.00   1.00    3.00    --  112.00  61.00-150.00   95
 27  \w     83.00 178.00   1.00    3.00    --  112.00  61.00 120.00   95
 28  \w     83.00 178.00   1.00    3.00    --  112.00  61.00 -30.00   95
 29  \w     83.00 178.00   1.00    3.00    --  112.00  61.00  60.00   95
 30  \w     83.00 178.00   1.00    3.00    --  112.00  61.00 150.00   95
 31  \w     83.00 178.00   1.00    3.00    --  112.00  61.00 -60.00   95
 32  \w     80.00 178.00   1.00    3.00    --  112.00  74.00-105.87   98
 33  \w     83.00 178.00   1.00    3.00    --  112.00  61.00   0.00   95
 34  \w     83.00 178.00   1.00    3.00    --  112.00  61.00  90.00   95
 35  \w     83.00 178.00   1.00    3.00    --  112.00  61.00  30.00   95
 36  \w     81.00 178.00   1.00    3.00    --  112.00  69.00-133.29   97
 37  \w   -117.00 -56.00   1.00    1.00    --  -42.04-156.00-109.00   61
 38  \w   -117.00 -18.00   1.00    1.00    --  -42.04 -37.00 -90.00   99
 39  \w      7.00  33.00   1.00    1.00    --   42.04  84.00 -45.14   26
 40  \w      9.00  42.00   1.00    1.00    --   42.04  81.00  81.06   33
 41  \w      9.00  42.00   1.00    1.00    --   42.04  81.00 -80.80   33
 42  \w      9.00  42.00   1.00    1.00    --   42.04  80.00 105.41   33
 43  \w     83.00 134.00   1.00    3.00    --  112.00  61.00-180.00   51
;
_diffrn_measurement_device 'four-circle diffractometer'
_diffrn_measurement_device_type 'SuperNova, Dual, Cu at home/near, Atlas'
_diffrn_measurement_method '\w scans'
_diffrn_orient_matrix_type 'CrysAlisPro convention (1999,Acta A55,543-557)'
_diffrn_orient_matrix_UB_11 0.1231079000
_diffrn_orient_matrix_UB_12 -0.0700443000
_diffrn_orient_matrix_UB_13 0.0009525000
_diffrn_orient_matrix_UB_21 0.0134750000
_diffrn_orient_matrix_UB_22 0.0171621000
_diffrn_orient_matrix_UB_23 0.1085798000
_diffrn_orient_matrix_UB_31 -0.0972369000
_diffrn_orient_matrix_UB_32 -0.0945592000
_diffrn_orient_matrix_UB_33 -0.0136429000
_diffrn_radiation_monochromator mirror
_diffrn_radiation_probe x-ray
_diffrn_radiation_type CuK\a
_diffrn_radiation_wavelength 1.54184
_diffrn_reflns_av_R_equivalents 0.0543
_diffrn_reflns_av_unetI/netI 0.0350
_diffrn_reflns_Laue_measured_fraction_full 1.000
_diffrn_reflns_Laue_measured_fraction_max 0.995
_diffrn_reflns_limit_h_max 12
_diffrn_reflns_limit_h_min -12
_diffrn_reflns_limit_k_max 16
_diffrn_reflns_limit_k_min -16
_diffrn_reflns_limit_l_max 18
_diffrn_reflns_limit_l_min -18
_diffrn_reflns_number 37453
_diffrn_reflns_point_group_measured_fraction_full 1.000
_diffrn_reflns_point_group_measured_fraction_max 0.995
_diffrn_reflns_theta_full 67.684
_diffrn_reflns_theta_max 74.491
_diffrn_reflns_theta_min 3.139
_diffrn_source 'micro-focus sealed X-ray tube'
_diffrn_source_type 'SuperNova (Cu) X-ray Source'
_exptl_absorpt_coefficient_mu 15.056
_exptl_absorpt_correction_T_max 1.000
_exptl_absorpt_correction_T_min 0.165
_exptl_absorpt_correction_type gaussian
_exptl_absorpt_process_details
;
CrysAlisPro 1.171.40.84a (Rigaku Oxford Diffraction, 2020)
Numerical absorption correction based on gaussian integration over
a multifaceted crystal model
Empirical absorption correction using spherical harmonics,
implemented in SCALE3 ABSPACK scaling algorithm.
;
_exptl_crystal_colour colourless
_exptl_crystal_colour_primary colourless
_exptl_crystal_density_diffrn 1.940
_exptl_crystal_description plate
_exptl_crystal_F_000 1064
_exptl_crystal_recrystallization_method 'Re-crystallisation from solvent: MeCN'
_exptl_crystal_size_max 0.168
_exptl_crystal_size_mid 0.164
_exptl_crystal_size_min 0.014
_refine_diff_density_max 6.174
_refine_diff_density_min -1.350
_refine_diff_density_rms 0.189
_refine_ls_extinction_method none
_refine_ls_goodness_of_fit_ref 1.083
_refine_ls_hydrogen_treatment constr
_refine_ls_matrix_type full
_refine_ls_number_parameters 509
_refine_ls_number_reflns 7610
_refine_ls_number_restraints 0
_refine_ls_restrained_S_all 1.083
_refine_ls_R_factor_all 0.0630
_refine_ls_R_factor_gt 0.0555
_refine_ls_shift/su_max 0.001
_refine_ls_shift/su_mean 0.000
_refine_ls_structure_factor_coef Fsqd
_refine_ls_weighting_details 'w=1/[\s^2^(Fo^2^)+(0.0876P)^2^+7.4916P] where P=(Fo^2^+2Fc^2^)/3'
_refine_ls_weighting_scheme calc
_refine_ls_wR_factor_gt 0.1436
_refine_ls_wR_factor_ref 0.1512
_reflns_Friedel_coverage 0.000
_reflns_number_gt 6527
_reflns_number_total 7610
_reflns_threshold_expression 'I > 2\s(I)'
_cod_data_source_file d2ce01225a2.cif
_cod_data_source_block 3_2
_cod_original_cell_volume 1863.36(10)
_cod_database_code 7245595
_shelxl_version_number 2014/6
_shelx_space_group_comment
;
The symmetry employed for this shelxl refinement is uniquely defined
by the following loop, which should always be used as a source of
symmetry information in preference to the above space-group names.
They are only intended as comments.
;
_reflns_odcompleteness_completeness 99.53
_reflns_odcompleteness_iscentric 1
_reflns_odcompleteness_theta 74.33
_olex2_refinement_description
;
1. Fixed Uiso
 At 1.2 times of:
  All C(H) groups, All N(H) groups
 At 1.5 times of:
  All C(H,H,H) groups
2.a Aromatic/amide H refined with riding coordinates:
 N7(H7), N17(H17), C2(H2), C4(H4), C5(H5), C6(H6), C12(H12), C14(H14),
 C15(H15), C16(H16), N27(H27), N37(H37), C22(H22), C24(H24), C25(H25), C26(H26),
  C32(H32), C34(H34), C35(H35), C36(H36)
2.b Idealised Me refined as rotating group:
 C10(H10A,H10B,H10C), C20(H20A,H20B,H20C), C30(H30A,H30B,H30C), C40(H40A,H40B,
 H40C)
;
_ins_header
;
TITL OHD383_numabs in P-1 
REM P-1 (#2 in standard setting)
CELL 1.54184   9.926442  13.335083  14.687814 103.5037  99.4007  90.1715
ZERR    4.00   0.000255   0.000429   0.000523   0.0029   0.0025   0.0023
LATT  1
SFAC C H N O F P I
UNIT 56.00 64.00 16.00 8.00 24.00 4.00 4.00
TREF
HKLF 4
END
;
_olex2_submission_special_instructions 'No special instructions were received'
_oxdiff_exptl_absorpt_empirical_details
;
Empirical correction (ABSPACK) includes:
- Absorption correction using spherical harmonics
- Frame scaling
;
_oxdiff_exptl_absorpt_empirical_full_max 1.320
_oxdiff_exptl_absorpt_empirical_full_min 0.794

loop_
_space_group_symop_operation_xyz
'x, y, z'
'-x, -y, -z'

loop_
_atom_site_label
_atom_site_type_symbol
_atom_site_fract_x
_atom_site_fract_y
_atom_site_fract_z
_atom_site_U_iso_or_equiv
_atom_site_adp_type
_atom_site_occupancy
_atom_site_site_symmetry_order
_atom_site_calc_flag
_atom_site_refinement_flags_posn
_atom_site_refinement_flags_adp
_atom_site_refinement_flags_occupancy
_atom_site_disorder_assembly
_atom_site_disorder_group
I1 I 0.74123(3) 0.59090(2) 0.49488(2) 0.02103(12) Uani 1 1 d . . . . .
O9 O 1.0870(4) 0.4067(4) 0.0942(3) 0.0314(9) Uani 1 1 d . . . . .
O19 O 0.4186(4) 0.6058(3) 0.8994(3) 0.0273(9) Uani 1 1 d . . . . .
N1 N 0.8841(4) 0.5657(4) 0.3881(3) 0.0209(9) Uani 1 1 d . . . . .
N7 N 0.8825(5) 0.4598(4) 0.1364(3) 0.0217(9) Uani 1 1 d . . . . .
H7 H 0.7964 0.4612 0.1159 0.026 Uiso 1 1 calc R . . . .
N11 N 0.6018(5) 0.6242(4) 0.6037(3) 0.0222(9) Uani 1 1 d . . . . .
N17 N 0.6196(5) 0.6434(4) 0.8566(3) 0.0230(9) Uani 1 1 d . . . . .
H17 H 0.7058 0.6565 0.8758 0.028 Uiso 1 1 calc R . . . .
C2 C 0.8439(6) 0.5178(4) 0.2971(4) 0.0233(11) Uani 1 1 d . . . . .
H2 H 0.7557 0.4885 0.2776 0.028 Uiso 1 1 calc R . . . .
C3 C 0.9311(5) 0.5107(4) 0.2304(4) 0.0196(10) Uani 1 1 d . . . . .
C4 C 1.0621(6) 0.5578(4) 0.2617(4) 0.0238(11) Uani 1 1 d . . . . .
H4 H 1.1218 0.5571 0.2189 0.029 Uiso 1 1 calc R . . . .
C5 C 1.1021(6) 0.6053(5) 0.3569(4) 0.0262(12) Uani 1 1 d . . . . .
H5 H 1.1893 0.6359 0.3787 0.031 Uiso 1 1 calc R . . . .
C6 C 1.0112(6) 0.6070(5) 0.4198(4) 0.0264(12) Uani 1 1 d . . . . .
H6 H 1.0386 0.6369 0.4841 0.032 Uiso 1 1 calc R . . . .
C8 C 0.9621(5) 0.4075(4) 0.0743(4) 0.0224(11) Uani 1 1 d . . . . .
C10 C 0.8847(6) 0.3521(5) -0.0203(4) 0.0309(13) Uani 1 1 d . . . . .
H10A H 0.9345 0.3596 -0.0693 0.046 Uiso 1 1 calc GR . . . .
H10B H 0.7966 0.3810 -0.0307 0.046 Uiso 1 1 calc GR . . . .
H10C H 0.8733 0.2802 -0.0217 0.046 Uiso 1 1 calc GR . . . .
C12 C 0.6465(5) 0.6195(4) 0.6936(4) 0.0219(11) Uani 1 1 d . . . . .
H12 H 0.7334 0.5960 0.7095 0.026 Uiso 1 1 calc R . . . .
C13 C 0.5655(6) 0.6490(4) 0.7643(4) 0.0210(10) Uani 1 1 d . . . . .
C14 C 0.4360(5) 0.6861(4) 0.7384(4) 0.0233(11) Uani 1 1 d . . . . .
H14 H 0.3804 0.7089 0.7837 0.028 Uiso 1 1 calc R . . . .
C15 C 0.3927(6) 0.6881(5) 0.6448(5) 0.0279(12) Uani 1 1 d . . . . .
H15 H 0.3066 0.7115 0.6267 0.033 Uiso 1 1 calc R . . . .
C16 C 0.4759(6) 0.6557(5) 0.5772(4) 0.0263(12) Uani 1 1 d . . . . .
H16 H 0.4448 0.6558 0.5140 0.032 Uiso 1 1 calc R . . . .
C18 C 0.5437(6) 0.6182(4) 0.9184(4) 0.0240(11) Uani 1 1 d . . . . .
C20 C 0.6263(6) 0.6101(5) 1.0120(4) 0.0296(13) Uani 1 1 d . . . . .
H20A H 0.6062 0.6660 1.0616 0.044 Uiso 1 1 calc GR . . . .
H20B H 0.7219 0.6136 1.0086 0.044 Uiso 1 1 calc GR . . . .
H20C H 0.6033 0.5456 1.0253 0.044 Uiso 1 1 calc GR . . . .
I2 I 0.24591(3) 0.90438(2) 0.49850(2) 0.02091(12) Uani 1 1 d . . . . .
O29 O 0.7861(4) 1.0934(3) 0.8954(3) 0.0275(9) Uani 1 1 d . . . . .
O39 O -0.2944(4) 0.8883(4) 0.1003(3) 0.0319(9) Uani 1 1 d . . . . .
N21 N 0.4439(5) 0.9290(4) 0.6023(3) 0.0220(9) Uani 1 1 d . . . . .
N27 N 0.5632(5) 1.0358(4) 0.8538(3) 0.0225(9) Uani 1 1 d . . . . .
H27 H 0.4873 1.0335 0.8745 0.027 Uiso 1 1 calc R . . . .
N31 N 0.0491(5) 0.8733(4) 0.3933(3) 0.0230(9) Uani 1 1 d . . . . .
N37 N -0.0699(5) 0.8602(4) 0.1440(3) 0.0224(9) Uani 1 1 d . . . . .
H37 H 0.0075 0.8526 0.1247 0.027 Uiso 1 1 calc R . . . .
C22 C 0.4473(5) 0.9770(4) 0.6936(4) 0.0218(11) Uani 1 1 d . . . . .
H22 H 0.3685 1.0059 0.7130 0.026 Uiso 1 1 calc R . . . .
C23 C 0.5662(5) 0.9843(4) 0.7601(4) 0.0203(10) Uani 1 1 d . . . . .
C24 C 0.6831(6) 0.9375(4) 0.7299(4) 0.0236(11) Uani 1 1 d . . . . .
H24 H 0.7636 0.9389 0.7728 0.028 Uiso 1 1 calc R . . . .
C25 C 0.6753(6) 0.8889(5) 0.6342(4) 0.0262(12) Uani 1 1 d . . . . .
H25 H 0.7515 0.8579 0.6124 0.031 Uiso 1 1 calc R . . . .
C26 C 0.5550(6) 0.8865(5) 0.5717(4) 0.0265(12) Uani 1 1 d . . . . .
H26 H 0.5511 0.8552 0.5077 0.032 Uiso 1 1 calc R . . . .
C28 C 0.6723(6) 1.0901(4) 0.9159(4) 0.0232(11) Uani 1 1 d . . . . .
C30 C 0.6387(7) 1.1423(5) 1.0121(4) 0.0321(13) Uani 1 1 d . . . . .
H30A H 0.6950 1.1165 1.0605 0.048 Uiso 1 1 calc GR . . . .
H30B H 0.5442 1.1281 1.0133 0.048 Uiso 1 1 calc GR . . . .
H30C H 0.6556 1.2155 1.0236 0.048 Uiso 1 1 calc GR . . . .
C32 C 0.0455(5) 0.8790(4) 0.3034(4) 0.0229(11) Uani 1 1 d . . . . .
H32 H 0.1239 0.9010 0.2853 0.028 Uiso 1 1 calc R . . . .
C33 C -0.0729(5) 0.8528(4) 0.2361(4) 0.0200(10) Uani 1 1 d . . . . .
C34 C -0.1891(6) 0.8186(4) 0.2654(4) 0.0241(11) Uani 1 1 d . . . . .
H34 H -0.2695 0.7987 0.2222 0.029 Uiso 1 1 calc R . . . .
C35 C -0.1821(6) 0.8149(5) 0.3601(4) 0.0261(12) Uani 1 1 d . . . . .
H35 H -0.2583 0.7928 0.3806 0.031 Uiso 1 1 calc R . . . .
C36 C -0.0616(6) 0.8440(4) 0.4234(4) 0.0232(11) Uani 1 1 d . . . . .
H36 H -0.0575 0.8432 0.4870 0.028 Uiso 1 1 calc R . . . .
C38 C -0.1793(6) 0.8786(4) 0.0809(4) 0.0246(11) Uani 1 1 d . . . . .
C40 C -0.1449(7) 0.8847(5) -0.0142(4) 0.0323(13) Uani 1 1 d . . . . .
H40A H -0.2237 0.8633 -0.0626 0.048 Uiso 1 1 calc GR . . . .
H40B H -0.0714 0.8403 -0.0285 0.048 Uiso 1 1 calc GR . . . .
H40C H -0.1176 0.9545 -0.0119 0.048 Uiso 1 1 calc GR . . . .
P101 P 0.43210(14) 0.69036(11) 0.25776(10) 0.0213(3) Uani 1 1 d . . . . .
F102 F 0.4977(4) 0.7917(4) 0.3335(4) 0.0544(13) Uani 1 1 d . . . . .
F103 F 0.5812(3) 0.6439(3) 0.2572(3) 0.0302(7) Uani 1 1 d . . . . .
F104 F 0.3663(4) 0.5889(3) 0.1828(3) 0.0445(10) Uani 1 1 d . . . . .
F105 F 0.2839(3) 0.7363(3) 0.2592(3) 0.0313(8) Uani 1 1 d . . . . .
F106 F 0.4128(4) 0.6377(4) 0.3425(3) 0.0543(13) Uani 1 1 d . . . . .
F107 F 0.4533(5) 0.7431(3) 0.1745(3) 0.0460(11) Uani 1 1 d . . . . .
P111 P 0.05499(13) 0.81155(11) 0.74013(10) 0.0215(3) Uani 1 1 d . . . . .
F112 F 0.2042(3) 0.8591(3) 0.7431(3) 0.0312(8) Uani 1 1 d . . . . .
F113 F 0.0329(5) 0.9031(3) 0.8267(3) 0.0473(11) Uani 1 1 d . . . . .
F114 F -0.0945(3) 0.7636(3) 0.7366(3) 0.0330(8) Uani 1 1 d . . . . .
F115 F 0.0761(4) 0.7205(4) 0.6521(4) 0.0613(15) Uani 1 1 d . . . . .
F116 F 0.1187(4) 0.7438(3) 0.8106(4) 0.0498(12) Uani 1 1 d . . . . .
F117 F -0.0074(4) 0.8797(4) 0.6681(4) 0.0537(13) Uani 1 1 d . . . . .

loop_
_atom_site_aniso_label
_atom_site_aniso_U_11
_atom_site_aniso_U_22
_atom_site_aniso_U_33
_atom_site_aniso_U_23
_atom_site_aniso_U_13
_atom_site_aniso_U_12
I1 0.01802(19) 0.0207(2) 0.02656(19) 0.00656(13) 0.00884(13) 0.00147(13)
O9 0.020(2) 0.036(2) 0.036(2) 0.0014(18) 0.0083(17) 0.0022(17)
O19 0.0178(19) 0.031(2) 0.037(2) 0.0136(18) 0.0090(16) 0.0032(16)
N1 0.013(2) 0.023(2) 0.030(2) 0.0074(18) 0.0124(17) 0.0018(17)
N7 0.015(2) 0.022(2) 0.028(2) 0.0079(18) 0.0020(17) 0.0013(17)
N11 0.015(2) 0.025(2) 0.029(2) 0.0066(19) 0.0111(18) -0.0001(18)
N17 0.016(2) 0.025(2) 0.028(2) 0.0060(19) 0.0026(17) 0.0006(18)
C2 0.019(3) 0.021(3) 0.032(3) 0.009(2) 0.006(2) 0.000(2)
C3 0.016(2) 0.019(3) 0.026(2) 0.009(2) 0.006(2) 0.000(2)
C4 0.015(2) 0.024(3) 0.033(3) 0.008(2) 0.006(2) 0.000(2)
C5 0.012(2) 0.029(3) 0.037(3) 0.005(2) 0.007(2) -0.002(2)
C6 0.026(3) 0.023(3) 0.029(3) 0.006(2) 0.004(2) 0.000(2)
C8 0.016(2) 0.022(3) 0.032(3) 0.009(2) 0.010(2) -0.001(2)
C10 0.027(3) 0.032(3) 0.030(3) 0.000(2) 0.005(2) 0.001(2)
C12 0.016(2) 0.018(3) 0.033(3) 0.007(2) 0.008(2) 0.002(2)
C13 0.020(3) 0.015(2) 0.030(3) 0.007(2) 0.010(2) -0.002(2)
C14 0.016(2) 0.019(3) 0.037(3) 0.010(2) 0.007(2) 0.000(2)
C15 0.019(3) 0.027(3) 0.040(3) 0.013(3) 0.007(2) 0.005(2)
C16 0.025(3) 0.026(3) 0.029(3) 0.010(2) 0.005(2) 0.001(2)
C18 0.025(3) 0.018(3) 0.029(3) 0.004(2) 0.009(2) 0.002(2)
C20 0.026(3) 0.035(3) 0.030(3) 0.011(3) 0.008(2) -0.003(2)
I2 0.01454(18) 0.02029(19) 0.02723(19) 0.00627(14) 0.00069(13) -0.00089(13)
O29 0.0152(18) 0.026(2) 0.039(2) 0.0056(17) 0.0009(16) -0.0028(15)
O39 0.0159(19) 0.040(3) 0.041(2) 0.015(2) 0.0032(17) 0.0041(17)
N21 0.015(2) 0.022(2) 0.028(2) 0.0073(18) -0.0014(17) -0.0041(17)
N27 0.016(2) 0.026(2) 0.028(2) 0.0076(19) 0.0047(17) -0.0008(18)
N31 0.013(2) 0.022(2) 0.031(2) 0.0051(19) -0.0025(17) 0.0004(17)
N37 0.016(2) 0.024(2) 0.028(2) 0.0070(19) 0.0053(18) 0.0018(18)
C22 0.012(2) 0.022(3) 0.031(3) 0.007(2) 0.004(2) -0.001(2)
C23 0.018(2) 0.017(3) 0.027(3) 0.007(2) 0.002(2) 0.000(2)
C24 0.015(2) 0.019(3) 0.036(3) 0.008(2) 0.003(2) 0.000(2)
C25 0.014(2) 0.027(3) 0.036(3) 0.004(2) 0.005(2) -0.002(2)
C26 0.021(3) 0.028(3) 0.030(3) 0.007(2) 0.003(2) 0.000(2)
C28 0.020(3) 0.019(3) 0.029(3) 0.008(2) 0.000(2) 0.000(2)
C30 0.029(3) 0.035(3) 0.029(3) 0.002(2) 0.003(2) -0.003(3)
C32 0.014(2) 0.023(3) 0.032(3) 0.007(2) 0.004(2) 0.001(2)
C33 0.017(2) 0.014(2) 0.030(3) 0.006(2) 0.005(2) -0.0001(19)
C34 0.017(2) 0.025(3) 0.031(3) 0.007(2) 0.003(2) 0.001(2)
C35 0.014(2) 0.033(3) 0.034(3) 0.013(2) 0.005(2) -0.001(2)
C36 0.020(3) 0.025(3) 0.026(3) 0.008(2) 0.004(2) 0.001(2)
C38 0.023(3) 0.018(3) 0.031(3) 0.004(2) 0.003(2) -0.004(2)
C40 0.032(3) 0.037(4) 0.032(3) 0.017(3) 0.003(2) 0.001(3)
P101 0.0155(6) 0.0244(7) 0.0243(6) 0.0064(5) 0.0039(5) -0.0024(5)
F102 0.0222(19) 0.056(3) 0.064(3) -0.027(2) 0.0066(18) -0.0040(18)
F103 0.0167(15) 0.0348(19) 0.0403(18) 0.0091(15) 0.0078(14) 0.0029(14)
F104 0.031(2) 0.028(2) 0.060(3) -0.0069(18) -0.0071(18) 0.0006(16)
F105 0.0174(16) 0.0337(19) 0.0419(19) 0.0074(15) 0.0049(14) 0.0006(14)
F106 0.027(2) 0.099(4) 0.057(3) 0.053(3) 0.0136(18) 0.012(2)
F107 0.051(3) 0.049(3) 0.054(2) 0.031(2) 0.027(2) 0.021(2)
P111 0.0147(6) 0.0233(7) 0.0262(6) 0.0050(5) 0.0041(5) 0.0019(5)
F112 0.0161(15) 0.036(2) 0.0409(19) 0.0086(16) 0.0047(14) -0.0012(14)
F113 0.047(2) 0.035(2) 0.056(2) -0.0099(19) 0.028(2) -0.0076(18)
F114 0.0177(16) 0.035(2) 0.047(2) 0.0100(16) 0.0079(15) -0.0010(14)
F115 0.029(2) 0.069(3) 0.064(3) -0.033(3) 0.015(2) -0.006(2)
F116 0.037(2) 0.045(2) 0.073(3) 0.038(2) -0.011(2) -0.0083(19)
F117 0.026(2) 0.084(4) 0.067(3) 0.054(3) 0.0027(19) 0.004(2)

loop_
_atom_type_symbol
_atom_type_description
_atom_type_scat_dispersion_real
_atom_type_scat_dispersion_imag
_atom_type_scat_source
C C 0.0181 0.0091 'International Tables Vol C Tables 4.2.6.8 and 6.1.1.4'
H H 0.0000 0.0000 'International Tables Vol C Tables 4.2.6.8 and 6.1.1.4'
F F 0.0727 0.0534 'International Tables Vol C Tables 4.2.6.8 and 6.1.1.4'
I I -0.3257 6.8362 'International Tables Vol C Tables 4.2.6.8 and 6.1.1.4'
N N 0.0311 0.0180 'International Tables Vol C Tables 4.2.6.8 and 6.1.1.4'
O O 0.0492 0.0322 'International Tables Vol C Tables 4.2.6.8 and 6.1.1.4'
P P 0.2955 0.4335 'International Tables Vol C Tables 4.2.6.8 and 6.1.1.4'

loop_
_exptl_crystal_face_index_h
_exptl_crystal_face_index_k
_exptl_crystal_face_index_l
_exptl_crystal_face_perp_dist
0 0 9 0.0128
0 0 -9 0.0010
6 0 0 0.0668
-6 0 0 0.0967
0 -9 2 0.0888
0 9 -2 0.0748
-4 -7 2 0.0881
-2 8 -2 0.0872

loop_
_geom_angle_atom_site_label_1
_geom_angle_atom_site_label_2
_geom_angle_atom_site_label_3
_geom_angle
_geom_angle_site_symmetry_1
_geom_angle_site_symmetry_3
_geom_angle_publ_flag
N11 I1 N1 177.23(17) . . ?
C2 N1 I1 122.5(4) . . ?
C2 N1 C6 121.3(5) . . ?
C6 N1 I1 116.1(4) . . ?
C3 N7 H7 117.6 . . ?
C8 N7 H7 117.6 . . ?
C8 N7 C3 124.7(5) . . ?
C12 N11 I1 120.6(4) . . ?
C12 N11 C16 121.2(5) . . ?
C16 N11 I1 118.0(4) . . ?
C13 N17 H17 118.1 . . ?
C18 N17 H17 118.1 . . ?
C18 N17 C13 123.8(5) . . ?
N1 C2 H2 119.2 . . ?
N1 C2 C3 121.6(5) . . ?
C3 C2 H2 119.2 . . ?
N7 C3 C2 118.6(5) . . ?
N7 C3 C4 123.6(5) . . ?
C2 C3 C4 117.8(5) . . ?
C3 C4 H4 120.3 . . ?
C5 C4 C3 119.4(5) . . ?
C5 C4 H4 120.3 . . ?
C4 C5 H5 120.2 . . ?
C4 C5 C6 119.7(5) . . ?
C6 C5 H5 120.2 . . ?
N1 C6 C5 120.2(5) . . ?
N1 C6 H6 119.9 . . ?
C5 C6 H6 119.9 . . ?
O9 C8 N7 122.9(5) . . ?
O9 C8 C10 122.4(5) . . ?
N7 C8 C10 114.7(5) . . ?
C8 C10 H10A 109.5 . . ?
C8 C10 H10B 109.5 . . ?
C8 C10 H10C 109.5 . . ?
H10A C10 H10B 109.5 . . ?
H10A C10 H10C 109.5 . . ?
H10B C10 H10C 109.5 . . ?
N11 C12 H12 119.3 . . ?
N11 C12 C13 121.5(5) . . ?
C13 C12 H12 119.3 . . ?
N17 C13 C12 118.3(5) . . ?
N17 C13 C14 123.8(5) . . ?
C12 C13 C14 117.8(5) . . ?
C13 C14 H14 120.6 . . ?
C15 C14 C13 118.9(5) . . ?
C15 C14 H14 120.6 . . ?
C14 C15 H15 119.6 . . ?
C14 C15 C16 120.9(5) . . ?
C16 C15 H15 119.6 . . ?
N11 C16 C15 119.6(5) . . ?
N11 C16 H16 120.2 . . ?
C15 C16 H16 120.2 . . ?
O19 C18 N17 122.4(5) . . ?
O19 C18 C20 123.4(5) . . ?
N17 C18 C20 114.2(5) . . ?
C18 C20 H20A 109.5 . . ?
C18 C20 H20B 109.5 . . ?
C18 C20 H20C 109.5 . . ?
H20A C20 H20B 109.5 . . ?
H20A C20 H20C 109.5 . . ?
H20B C20 H20C 109.5 . . ?
N21 I2 N31 177.85(17) . . ?
C22 N21 I2 120.9(4) . . ?
C26 N21 I2 117.7(4) . . ?
C26 N21 C22 121.1(5) . . ?
C23 N27 H27 117.5 . . ?
C28 N27 H27 117.5 . . ?
C28 N27 C23 125.1(5) . . ?
C32 N31 I2 120.9(4) . . ?
C32 N31 C36 121.6(5) . . ?
C36 N31 I2 117.3(4) . . ?
C33 N37 H37 117.1 . . ?
C38 N37 H37 117.1 . . ?
C38 N37 C33 125.9(5) . . ?
N21 C22 H22 119.3 . . ?
N21 C22 C23 121.4(5) . . ?
C23 C22 H22 119.3 . . ?
N27 C23 C24 123.0(5) . . ?
C22 C23 N27 118.6(5) . . ?
C22 C23 C24 118.4(5) . . ?
C23 C24 H24 120.8 . . ?
C25 C24 C23 118.3(5) . . ?
C25 C24 H24 120.8 . . ?
C24 C25 H25 119.9 . . ?
C26 C25 C24 120.3(5) . . ?
C26 C25 H25 119.9 . . ?
N21 C26 C25 120.5(5) . . ?
N21 C26 H26 119.8 . . ?
C25 C26 H26 119.8 . . ?
O29 C28 N27 122.6(5) . . ?
O29 C28 C30 123.4(5) . . ?
N27 C28 C30 113.9(5) . . ?
C28 C30 H30A 109.5 . . ?
C28 C30 H30B 109.5 . . ?
C28 C30 H30C 109.5 . . ?
H30A C30 H30B 109.5 . . ?
H30A C30 H30C 109.5 . . ?
H30B C30 H30C 109.5 . . ?
N31 C32 H32 119.3 . . ?
N31 C32 C33 121.5(5) . . ?
C33 C32 H32 119.3 . . ?
N37 C33 C32 118.7(5) . . ?
N37 C33 C34 123.4(5) . . ?
C32 C33 C34 117.9(5) . . ?
C33 C34 H34 120.5 . . ?
C35 C34 C33 119.0(5) . . ?
C35 C34 H34 120.5 . . ?
C34 C35 H35 120.1 . . ?
C36 C35 C34 119.9(5) . . ?
C36 C35 H35 120.1 . . ?
N31 C36 C35 120.0(5) . . ?
N31 C36 H36 120.0 . . ?
C35 C36 H36 120.0 . . ?
O39 C38 N37 122.4(5) . . ?
O39 C38 C40 123.4(5) . . ?
N37 C38 C40 114.1(5) . . ?
C38 C40 H40A 109.5 . . ?
C38 C40 H40B 109.5 . . ?
C38 C40 H40C 109.5 . . ?
H40A C40 H40B 109.5 . . ?
H40A C40 H40C 109.5 . . ?
H40B C40 H40C 109.5 . . ?
F102 P101 F103 89.8(2) . . ?
F102 P101 F105 90.1(2) . . ?
F102 P101 F106 89.9(3) . . ?
F104 P101 F102 179.6(3) . . ?
F104 P101 F103 90.2(2) . . ?
F104 P101 F105 89.9(2) . . ?
F104 P101 F106 89.7(3) . . ?
F105 P101 F103 179.5(2) . . ?
F105 P101 F106 90.0(2) . . ?
F106 P101 F103 89.5(2) . . ?
F107 P101 F102 89.6(3) . . ?
F107 P101 F103 89.9(2) . . ?
F107 P101 F104 90.8(3) . . ?
F107 P101 F105 90.6(2) . . ?
F107 P101 F106 179.2(3) . . ?
F112 P111 F114 179.7(2) . . ?
F112 P111 F117 89.6(2) . . ?
F113 P111 F112 90.1(2) . . ?
F113 P111 F114 90.1(2) . . ?
F113 P111 F115 179.2(3) . . ?
F113 P111 F117 89.4(3) . . ?
F114 P111 F117 90.3(2) . . ?
F115 P111 F112 89.9(2) . . ?
F115 P111 F114 89.8(2) . . ?
F115 P111 F117 89.7(3) . . ?
F116 P111 F112 89.7(2) . . ?
F116 P111 F113 91.1(3) . . ?
F116 P111 F114 90.4(2) . . ?
F116 P111 F115 89.7(3) . . ?
F116 P111 F117 179.1(3) . . ?

loop_
_geom_bond_atom_site_label_1
_geom_bond_atom_site_label_2
_geom_bond_distance
_geom_bond_site_symmetry_2
_geom_bond_publ_flag
I1 N1 2.251(4) . ?
I1 N11 2.250(4) . ?
O9 C8 1.228(7) . ?
O19 C18 1.229(7) . ?
N1 C2 1.333(7) . ?
N1 C6 1.340(8) . ?
N7 H7 0.8600 . ?
N7 C3 1.394(7) . ?
N7 C8 1.373(7) . ?
N11 C12 1.339(7) . ?
N11 C16 1.345(7) . ?
N17 H17 0.8600 . ?
N17 C13 1.393(7) . ?
N17 C18 1.366(7) . ?
C2 H2 0.9300 . ?
C2 C3 1.397(8) . ?
C3 C4 1.401(8) . ?
C4 H4 0.9300 . ?
C4 C5 1.385(8) . ?
C5 H5 0.9300 . ?
C5 C6 1.389(8) . ?
C6 H6 0.9300 . ?
C8 C10 1.495(8) . ?
C10 H10A 0.9600 . ?
C10 H10B 0.9600 . ?
C10 H10C 0.9600 . ?
C12 H12 0.9300 . ?
C12 C13 1.402(7) . ?
C13 C14 1.405(8) . ?
C14 H14 0.9300 . ?
C14 C15 1.379(9) . ?
C15 H15 0.9300 . ?
C15 C16 1.387(8) . ?
C16 H16 0.9300 . ?
C18 C20 1.509(8) . ?
C20 H20A 0.9600 . ?
C20 H20B 0.9600 . ?
C20 H20C 0.9600 . ?
I2 N21 2.254(4) . ?
I2 N31 2.256(4) . ?
O29 C28 1.219(7) . ?
O39 C38 1.222(7) . ?
N21 C22 1.339(7) . ?
N21 C26 1.337(8) . ?
N27 H27 0.8600 . ?
N27 C23 1.392(7) . ?
N27 C28 1.376(7) . ?
N31 C32 1.335(8) . ?
N31 C36 1.339(8) . ?
N37 H37 0.8600 . ?
N37 C33 1.385(7) . ?
N37 C38 1.370(7) . ?
C22 H22 0.9300 . ?
C22 C23 1.391(7) . ?
C23 C24 1.406(8) . ?
C24 H24 0.9300 . ?
C24 C25 1.393(8) . ?
C25 H25 0.9300 . ?
C25 C26 1.377(8) . ?
C26 H26 0.9300 . ?
C28 C30 1.513(8) . ?
C30 H30A 0.9600 . ?
C30 H30B 0.9600 . ?
C30 H30C 0.9600 . ?
C32 H32 0.9300 . ?
C32 C33 1.392(8) . ?
C33 C34 1.405(8) . ?
C34 H34 0.9300 . ?
C34 C35 1.394(8) . ?
C35 H35 0.9300 . ?
C35 C36 1.382(8) . ?
C36 H36 0.9300 . ?
C38 C40 1.510(8) . ?
C40 H40A 0.9600 . ?
C40 H40B 0.9600 . ?
C40 H40C 0.9600 . ?
P101 F102 1.595(4) . ?
P101 F103 1.606(3) . ?
P101 F104 1.592(4) . ?
P101 F105 1.596(3) . ?
P101 F106 1.601(4) . ?
P101 F107 1.587(4) . ?
P111 F112 1.600(4) . ?
P111 F113 1.589(4) . ?
P111 F114 1.602(4) . ?
P111 F115 1.596(4) . ?
P111 F116 1.585(4) . ?
P111 F117 1.602(4) . ?

loop_
_exptl_oxdiff_crystal_face_indexfrac_h
_exptl_oxdiff_crystal_face_indexfrac_k
_exptl_oxdiff_crystal_face_indexfrac_l
_exptl_oxdiff_crystal_face_x
_exptl_oxdiff_crystal_face_y
_exptl_oxdiff_crystal_face_z
-0.4622 0.4235 9.1062 -0.0779 0.9898 -0.1193
0.4622 -0.4235 -9.1062 0.0779 -0.9898 0.1193
6.3722 -0.3890 -0.1474 0.8116 0.0632 -0.5808
-6.3757 -0.0310 0.2356 -0.7825 -0.0609 0.6197
-0.0620 -8.6458 1.8158 0.5997 0.0479 0.7988
0.0620 8.6458 -1.8158 -0.5997 -0.0479 -0.7988
-4.0216 -6.6584 1.5412 -0.0272 -0.0011 0.9996
-1.9978 8.0008 -2.0102 -0.8083 -0.1079 -0.5349
